data_2238783
loop_
_publ_author_name
'Cao, Wenhai'

_publ_section_title
;
 Bis(\m-hydroxido-\k^2^<i>O</i>:<i>O</i>)bis[bis(5-carboxypyridine-2-carboxylato-\k^2^<i>N</i>,<i>O</i>^2^)iron(III)]
 dihydrate
;
_journal_issue 11
_journal_name_full 'Acta Crystallographica Section E'
_journal_page_first m625
_journal_paper_doi 10.1107/S1600536813029449
_journal_volume 69
_journal_year 2013
_chemical_formula_iupac '[Fe2 (C7 H4 N O4)4 (OH)2] , 2H2 O'
_chemical_formula_moiety 'C28 H18 Fe2 N4 O18, 2(H2 O)'
_chemical_formula_sum 'C28 H22 Fe2 N4 O20'
_chemical_formula_weight 846.20
_chemical_name_systematic
'Bis(\m-hydroxido-\k^2^<i>O</i>:<i>O</i>)bis[bis(5-carboxypyridine-2-carboxylato-\k^2^<i>N</i>,<i>O</i>^2^)iron(III)] dihydrate'
_space_group_IT_number 13
_symmetry_cell_setting monoclinic
_symmetry_space_group_name_Hall '-P 2yc'
_symmetry_space_group_name_H-M 'P 1 2/c 1'
_atom_sites_solution_hydrogens geom
_atom_sites_solution_primary direct
_atom_sites_solution_secondary difmap
_audit_creation_method SHELXL-97
_cell_angle_alpha 90.00
_cell_angle_beta 114.556(4)
_cell_angle_gamma 90.00
_cell_formula_units_Z 2
_cell_length_a 7.6130(7)
_cell_length_b 14.2716(14)
_cell_length_c 16.2594(13)
_cell_measurement_reflns_used 3376
_cell_measurement_temperature 298(2)
_cell_measurement_theta_max 27.802
_cell_measurement_theta_min 2.754
_cell_volume 1606.8(3)
_computing_cell_refinement 'SAINT (Bruker, 2005)'
_computing_data_collection 'APEX2 (Bruker, 2005)'
_computing_data_reduction 'SAINT (Bruker, 2005)'
_computing_molecular_graphics 'SHELXTL (Sheldrick, 2008)'
_computing_publication_material 'SHELXTL (Sheldrick, 2008)'
_computing_structure_refinement 'SHELXL97 (Sheldrick, 2008)'
_computing_structure_solution 'SHELXS97 (Sheldrick, 2008)'
_diffrn_ambient_temperature 298(2)
_diffrn_measured_fraction_theta_full 0.995
_diffrn_measured_fraction_theta_max 0.995
_diffrn_measurement_device_type 'Bruker APEXII CCD'
_diffrn_measurement_method '\f and \w scans'
_diffrn_radiation_monochromator graphite
_diffrn_radiation_source 'fine-focus sealed tube'
_diffrn_radiation_type MoK\a
_diffrn_radiation_wavelength 0.71073
_diffrn_reflns_av_R_equivalents 0.0262
_diffrn_reflns_limit_h_max 9
_diffrn_reflns_limit_h_min -10
_diffrn_reflns_limit_k_max 15
_diffrn_reflns_limit_k_min -19
_diffrn_reflns_limit_l_max 21
_diffrn_reflns_limit_l_min -21
_diffrn_reflns_number 11029
_diffrn_reflns_theta_full 28.25
_diffrn_reflns_theta_max 28.25
_diffrn_reflns_theta_min 1.98
_exptl_absorpt_coefficient_mu 1.001
_exptl_absorpt_correction_T_max 0.8249
_exptl_absorpt_correction_T_min 0.7668
_exptl_absorpt_correction_type multi-scan
_exptl_absorpt_process_details '(SADABS; Bruker, 2005)'
_exptl_crystal_colour green
_exptl_crystal_density_diffrn 1.749
_exptl_crystal_density_method 'not measured'
_exptl_crystal_description rod
_exptl_crystal_F_000 860
_exptl_crystal_size_max 0.28
_exptl_crystal_size_mid 0.25
_exptl_crystal_size_min 0.20
_refine_diff_density_max 0.366
_refine_diff_density_min -0.474
_refine_ls_extinction_method none
_refine_ls_goodness_of_fit_ref 1.006
_refine_ls_hydrogen_treatment constr
_refine_ls_matrix_type full
_refine_ls_number_parameters 244
_refine_ls_number_reflns 3972
_refine_ls_number_restraints 0
_refine_ls_restrained_S_all 1.006
_refine_ls_R_factor_all 0.0450
_refine_ls_R_factor_gt 0.0345
_refine_ls_shift/su_max 0.000
_refine_ls_shift/su_mean 0.000
_refine_ls_structure_factor_coef Fsqd
_refine_ls_weighting_details 'calc w=1/[\s^2^(Fo^2^)+(0.0446P)^2^+0.9967P] where P=(Fo^2^+2Fc^2^)/3'
_refine_ls_weighting_scheme calc
_refine_ls_wR_factor_gt 0.0902
_refine_ls_wR_factor_ref 0.0962
_reflns_number_gt 3224
_reflns_number_total 3972
_reflns_threshold_expression I>2\s(I)
_cod_data_source_file rz5089.cif
_cod_data_source_block I
_cod_original_sg_symbol_H-M 'P 2/c'
_cod_database_code 2238783

loop_
_symmetry_equiv_pos_as_xyz
'x, y, z'
'-x, y, -z+1/2'
'-x, -y, -z'
'x, -y, z-1/2'

loop_
_atom_site_type_symbol
_atom_site_label
_atom_site_fract_x
_atom_site_fract_y
_atom_site_fract_z
_atom_site_U_iso_or_equiv
_atom_site_adp_type
_atom_site_calc_flag
_atom_site_refinement_flags
_atom_site_occupancy
_atom_site_symmetry_multiplicity
Fe Fe1 0.80977(4) 0.202541(19) 0.164770(19) 0.02479(10) Uani d . 1 1
O O1 0.7658(2) 0.21500(10) 0.03507(10) 0.0320(3) Uani d . 1 1
C C1 0.7583(3) 0.37700(14) 0.06158(13) 0.0276(4) Uani d . 1 1
O O2 0.7390(3) 0.30988(11) -0.07630(11) 0.0422(4) Uani d . 1 1
C C2 0.7485(3) 0.46928(15) 0.03644(15) 0.0364(5) Uani d . 1 1
H H2 0.7459 0.4859 -0.0194 0.044 Uiso calc R 1 1
N N3 0.7556(2) 0.05572(11) 0.14087(12) 0.0270(4) Uani d . 1 1
C C3 0.7427(4) 0.53720(16) 0.09617(16) 0.0384(5) Uani d . 1 1
H H3 0.7356 0.6003 0.0808 0.046 Uiso calc R 1 1
O O3 0.7248(4) 0.66606(13) 0.22363(14) 0.0732(7) Uani d . 1 1
O O4 0.7493(4) 0.55104(13) 0.31845(12) 0.0619(6) Uani d . 1 1
H H4 0.7432 0.5981 0.3492 0.093 Uiso d R 1 1
C C4 0.7476(3) 0.51062(14) 0.17838(14) 0.0311(4) Uani d . 1 1
O O5 0.5359(2) 0.19337(10) 0.14846(11) 0.0346(3) Uani d . 1 1
N N5 0.7678(2) 0.35085(12) 0.14291(11) 0.0264(3) Uani d . 1 1
C C5 0.7609(3) 0.41600(14) 0.20041(14) 0.0302(4) Uani d . 1 1
H H5 0.7651 0.3978 0.2561 0.036 Uiso calc R 1 1
O O6 0.2935(2) 0.09752(13) 0.13321(15) 0.0517(5) Uani d . 1 1
C C6 0.7553(3) 0.29598(14) 0.00125(14) 0.0281(4) Uani d . 1 1
O O7 0.8655(3) -0.25246(13) 0.07024(15) 0.0579(5) Uani d . 1 1
C C7 0.7401(4) 0.58513(16) 0.24209(16) 0.0378(5) Uani d . 1 1
O O8 1.1183(3) -0.15856(12) 0.13517(14) 0.0515(5) Uani d . 1 1
H H8 1.1783 -0.2046 0.1309 0.077 Uiso calc R 1 1
C C8 0.5788(3) 0.03170(15) 0.13346(15) 0.0308(4) Uani d . 1 1
O O9 0.9102(2) 0.20283(10) 0.29588(10) 0.0295(3) Uani d . 1 1
H H9A 0.8474 0.1807 0.3246 0.044 Uiso d R 1 1
C C9 0.5143(4) -0.05918(16) 0.12100(19) 0.0442(6) Uani d . 1 1
H H9 0.3921 -0.0738 0.1172 0.053 Uiso calc R 1 1
C C10 0.6332(3) -0.12806(16) 0.11428(18) 0.0435(6) Uani d . 1 1
H H10 0.5931 -0.1903 0.1065 0.052 Uiso calc R 1 1
O O10 0.2618(4) 0.34823(19) 0.09961(18) 0.0971(9) Uani d . 1 1
H H10A 0.2683 0.2904 0.1176 0.146 Uiso d R 1 1
H H10B 0.1997 0.3279 0.0440 0.146 Uiso d R 1 1
C C11 0.8133(3) -0.10417(15) 0.11911(15) 0.0322(4) Uani d . 1 1
C C12 0.8722(3) -0.01115(14) 0.13374(14) 0.0288(4) Uani d . 1 1
H H12 0.9945 0.0050 0.1387 0.035 Uiso calc R 1 1
C C13 0.4555(3) 0.11238(16) 0.13878(15) 0.0333(5) Uani d . 1 1
C C14 0.9348(4) -0.17947(15) 0.10565(17) 0.0376(5) Uani d . 1 1

loop_
_atom_site_aniso_label
_atom_site_aniso_U_11
_atom_site_aniso_U_22
_atom_site_aniso_U_33
_atom_site_aniso_U_12
_atom_site_aniso_U_13
_atom_site_aniso_U_23
Fe1 0.03269(17) 0.01681(15) 0.02696(16) 0.00018(11) 0.01447(12) 0.00000(11)
O1 0.0489(9) 0.0203(7) 0.0281(7) -0.0003(6) 0.0173(7) -0.0018(6)
C1 0.0343(10) 0.0215(9) 0.0284(10) 0.0000(8) 0.0144(8) -0.0006(8)
O2 0.0745(12) 0.0278(8) 0.0328(8) 0.0048(7) 0.0309(8) 0.0031(6)
C2 0.0549(14) 0.0255(11) 0.0331(11) 0.0019(9) 0.0224(10) 0.0029(9)
N3 0.0325(9) 0.0200(8) 0.0313(8) -0.0020(7) 0.0162(7) -0.0021(7)
C3 0.0579(14) 0.0200(10) 0.0414(12) 0.0024(9) 0.0247(11) 0.0012(9)
O3 0.150(2) 0.0244(9) 0.0644(13) 0.0098(11) 0.0631(15) -0.0020(9)
O4 0.1225(18) 0.0296(10) 0.0442(10) 0.0052(10) 0.0452(12) -0.0055(8)
C4 0.0381(11) 0.0210(10) 0.0339(11) 0.0019(8) 0.0146(9) -0.0026(8)
O5 0.0332(8) 0.0254(8) 0.0474(9) 0.0016(6) 0.0189(7) -0.0015(6)
N5 0.0342(9) 0.0195(8) 0.0274(8) 0.0024(7) 0.0149(7) 0.0011(6)
C5 0.0399(11) 0.0241(10) 0.0285(10) 0.0023(8) 0.0163(9) -0.0009(8)
O6 0.0397(9) 0.0413(10) 0.0850(14) -0.0057(8) 0.0370(9) -0.0127(10)
C6 0.0339(10) 0.0232(10) 0.0295(10) 0.0004(8) 0.0156(8) -0.0005(8)
O7 0.0709(13) 0.0267(9) 0.0846(14) -0.0100(8) 0.0409(11) -0.0218(9)
C7 0.0531(14) 0.0255(11) 0.0384(12) 0.0043(9) 0.0226(11) -0.0029(9)
O8 0.0502(10) 0.0285(9) 0.0842(14) 0.0002(8) 0.0364(10) -0.0146(9)
C8 0.0354(11) 0.0247(10) 0.0371(11) -0.0025(8) 0.0197(9) -0.0021(9)
O9 0.0327(7) 0.0322(8) 0.0277(7) -0.0008(6) 0.0168(6) 0.0009(6)
C9 0.0399(13) 0.0293(12) 0.0702(17) -0.0096(10) 0.0295(12) -0.0064(11)
C10 0.0444(13) 0.0235(11) 0.0650(16) -0.0095(9) 0.0250(12) -0.0078(11)
O10 0.141(3) 0.0694(18) 0.0912(19) 0.0195(17) 0.0580(18) -0.0053(15)
C11 0.0399(11) 0.0216(10) 0.0360(11) -0.0012(8) 0.0167(9) -0.0026(9)
C12 0.0337(10) 0.0214(10) 0.0342(10) 0.0000(8) 0.0170(9) -0.0007(8)
C13 0.0341(11) 0.0315(11) 0.0383(11) 0.0001(9) 0.0190(9) -0.0029(9)
C14 0.0506(14) 0.0219(10) 0.0468(13) -0.0033(9) 0.0268(11) -0.0038(9)

loop_
_atom_type_symbol
_atom_type_description
_atom_type_scat_dispersion_real
_atom_type_scat_dispersion_imag
_atom_type_scat_source
C C 0.0033 0.0016 'International Tables Vol C Tables 4.2.6.8 and 6.1.1.4'
H H 0.0000 0.0000 'International Tables Vol C Tables 4.2.6.8 and 6.1.1.4'
Fe Fe 0.3463 0.8444 'International Tables Vol C Tables 4.2.6.8 and 6.1.1.4'
N N 0.0061 0.0033 'International Tables Vol C Tables 4.2.6.8 and 6.1.1.4'
O O 0.0106 0.0060 'International Tables Vol C Tables 4.2.6.8 and 6.1.1.4'

loop_
_geom_angle_atom_site_label_1
_geom_angle_atom_site_label_2
_geom_angle_atom_site_label_3
_geom_angle_site_symmetry_1
_geom_angle_site_symmetry_3
_geom_angle
O9 Fe1 O9 . 2_755 76.25(7)
O9 Fe1 O5 . . 93.39(6)
O9 Fe1 O5 2_755 . 169.02(6)
O9 Fe1 O1 . . 166.74(6)
O9 Fe1 O1 2_755 . 91.53(6)
O5 Fe1 O1 . . 99.10(7)
O9 Fe1 N3 . . 99.19(6)
O9 Fe1 N3 2_755 . 99.39(6)
O5 Fe1 N3 . . 78.44(6)
O1 Fe1 N3 . . 87.73(6)
O9 Fe1 N5 . . 98.23(6)
O9 Fe1 N5 2_755 . 96.84(6)
O5 Fe1 N5 . . 88.13(6)
O1 Fe1 N5 . . 77.87(6)
N3 Fe1 N5 . . 158.55(7)
C6 O1 Fe1 . . 119.39(13)
N5 C1 C2 . . 122.20(19)
N5 C1 C6 . . 113.94(17)
C2 C1 C6 . . 123.85(19)
C1 C2 C3 . . 118.4(2)
C1 C2 H2 . . 120.8
C3 C2 H2 . . 120.8
C12 N3 C8 . . 118.98(17)
C12 N3 Fe1 . . 128.94(14)
C8 N3 Fe1 . . 112.08(13)
C4 C3 C2 . . 119.5(2)
C4 C3 H3 . . 120.3
C2 C3 H3 . . 120.3
C7 O4 H4 . . 105.7
C3 C4 C5 . . 119.2(2)
C3 C4 C7 . . 118.80(19)
C5 C4 C7 . . 122.0(2)
C13 O5 Fe1 . . 119.57(13)
C5 N5 C1 . . 119.53(17)
C5 N5 Fe1 . . 128.09(14)
C1 N5 Fe1 . . 112.28(13)
N5 C5 C4 . . 121.07(19)
N5 C5 H5 . . 119.5
C4 C5 H5 . . 119.5
O2 C6 O1 . . 123.53(19)
O2 C6 C1 . . 120.67(18)
O1 C6 C1 . . 115.78(18)
O3 C7 O4 . . 124.3(2)
O3 C7 C4 . . 122.8(2)
O4 C7 C4 . . 112.89(19)
C14 O8 H8 . . 109.5
N3 C8 C9 . . 122.5(2)
N3 C8 C13 . . 115.04(18)
C9 C8 C13 . . 122.4(2)
Fe1 O9 Fe1 . 2_755 103.75(7)
Fe1 O9 H9A . . 122.9
Fe1 O9 H9A 2_755 . 127.0
C10 C9 C8 . . 118.8(2)
C10 C9 H9 . . 120.6
C8 C9 H9 . . 120.6
C9 C10 C11 . . 119.4(2)
C9 C10 H10 . . 120.3
C11 C10 H10 . . 120.3
H10A O10 H10B . . 87.9
C10 C11 C12 . . 119.1(2)
C10 C11 C14 . . 118.3(2)
C12 C11 C14 . . 122.5(2)
N3 C12 C11 . . 121.13(19)
N3 C12 H12 . . 119.4
C11 C12 H12 . . 119.4
O6 C13 O5 . . 125.6(2)
O6 C13 C8 . . 119.8(2)
O5 C13 C8 . . 114.59(18)
O7 C14 O8 . . 124.2(2)
O7 C14 C11 . . 121.3(2)
O8 C14 C11 . . 114.47(19)

loop_
_geom_bond_atom_site_label_1
_geom_bond_atom_site_label_2
_geom_bond_site_symmetry_2
_geom_bond_distance
Fe1 O9 . 1.9427(15)
Fe1 O9 2_755 1.9543(15)
Fe1 O5 . 1.9937(15)
Fe1 O1 . 2.0011(15)
Fe1 N3 . 2.1397(17)
Fe1 N5 . 2.1480(17)
O1 C6 . 1.268(2)
C1 N5 . 1.347(3)
C1 C2 . 1.372(3)
C1 C6 . 1.510(3)
O2 C6 . 1.231(2)
C2 C3 . 1.386(3)
C2 H2 . 0.9300
N3 C12 . 1.340(3)
N3 C8 . 1.345(3)
C3 C4 . 1.375(3)
C3 H3 . 0.9300
O3 C7 . 1.187(3)
O4 C7 . 1.308(3)
O4 H4 . 0.8500
C4 C5 . 1.390(3)
C4 C7 . 1.502(3)
O5 C13 . 1.287(3)
N5 C5 . 1.335(3)
C5 H5 . 0.9300
O6 C13 . 1.217(3)
O7 C14 . 1.201(3)
O8 C14 . 1.309(3)
O8 H8 . 0.8200
C8 C9 . 1.372(3)
C8 C13 . 1.511(3)
O9 Fe1 2_755 1.9543(15)
O9 H9A . 0.8554
C9 C10 . 1.371(3)
C9 H9 . 0.9300
C10 C11 . 1.383(3)
C10 H10 . 0.9300
O10 H10A . 0.8695
O10 H10B . 0.8773
C11 C12 . 1.390(3)
C11 C14 . 1.492(3)
C12 H12 . 0.9300

loop_
_geom_hbond_atom_site_label_D
_geom_hbond_atom_site_label_H
_geom_hbond_atom_site_label_A
_geom_hbond_site_symmetry_A
_geom_hbond_distance_DH
_geom_hbond_distance_HA
_geom_hbond_distance_DA
_geom_hbond_angle_DHA
O8 H8 O2 3_755 0.82 1.98 2.761(2) 160.1
O4 H4 O2 4_566 0.85 1.80 2.643(2) 174.5
O9 H9A O6 2_655 0.86 1.91 2.735(2) 162.0
O10 H10A O5 . 0.87 2.34 2.914(3) 123.8
O10 H10B O7 3_655 0.88 2.02 2.865(3) 160.7
C3 H3 O7 1_565 0.93 2.36 3.223(3) 154.5
C5 H5 O10 2_655 0.93 2.54 3.465(3) 174.0
C9 H9 O8 1_455 0.93 2.53 3.425(3) 161.6

loop_
_geom_torsion_atom_site_label_1
_geom_torsion_atom_site_label_2
_geom_torsion_atom_site_label_3
_geom_torsion_atom_site_label_4
_geom_torsion_site_symmetry_1
_geom_torsion_site_symmetry_4
_geom_torsion
O9 Fe1 O1 C6 . . -66.9(3)
O9 Fe1 O1 C6 2_755 . -89.41(16)
O5 Fe1 O1 C6 . . 93.34(16)
N3 Fe1 O1 C6 . . 171.25(16)
N5 Fe1 O1 C6 . . 7.26(16)
N5 C1 C2 C3 . . -1.9(3)
C6 C1 C2 C3 . . 176.8(2)
O9 Fe1 N3 C12 . . -91.72(18)
O9 Fe1 N3 C12 2_755 . -14.28(18)
O5 Fe1 N3 C12 . . 176.66(19)
O1 Fe1 N3 C12 . . 76.90(18)
N5 Fe1 N3 C12 . . 124.4(2)
O9 Fe1 N3 C8 . . 87.60(15)
O9 Fe1 N3 C8 2_755 . 165.05(14)
O5 Fe1 N3 C8 . . -4.01(14)
O1 Fe1 N3 C8 . . -103.78(15)
N5 Fe1 N3 C8 . . -56.3(2)
C1 C2 C3 C4 . . 0.2(4)
C2 C3 C4 C5 . . 0.9(4)
C2 C3 C4 C7 . . -179.6(2)
O9 Fe1 O5 C13 . . -93.78(17)
O9 Fe1 O5 C13 2_755 . -74.7(4)
O1 Fe1 O5 C13 . . 90.68(17)
N3 Fe1 O5 C13 . . 4.91(16)
N5 Fe1 O5 C13 . . 168.08(17)
C2 C1 N5 C5 . . 2.4(3)
C6 C1 N5 C5 . . -176.44(18)
C2 C1 N5 Fe1 . . -174.31(18)
C6 C1 N5 Fe1 . . 6.9(2)
O9 Fe1 N5 C5 . . -16.69(18)
O9 Fe1 N5 C5 2_755 . -93.71(18)
O5 Fe1 N5 C5 . . 76.46(18)
O1 Fe1 N5 C5 . . 176.19(19)
N3 Fe1 N5 C5 . . 127.3(2)
O9 Fe1 N5 C1 . . 159.65(14)
O9 Fe1 N5 C1 2_755 . 82.63(14)
O5 Fe1 N5 C1 . . -107.19(14)
O1 Fe1 N5 C1 . . -7.47(14)
N3 Fe1 N5 C1 . . -56.3(2)
C1 N5 C5 C4 . . -1.2(3)
Fe1 N5 C5 C4 . . 174.93(15)
C3 C4 C5 N5 . . -0.4(3)
C7 C4 C5 N5 . . -179.9(2)
Fe1 O1 C6 O2 . . 175.93(17)
Fe1 O1 C6 C1 . . -5.7(2)
N5 C1 C6 O2 . . 177.1(2)
C2 C1 C6 O2 . . -1.7(3)
N5 C1 C6 O1 . . -1.3(3)
C2 C1 C6 O1 . . 179.9(2)
C3 C4 C7 O3 . . 2.1(4)
C5 C4 C7 O3 . . -178.5(3)
C3 C4 C7 O4 . . -178.8(2)
C5 C4 C7 O4 . . 0.7(3)
C12 N3 C8 C9 . . 1.6(3)
Fe1 N3 C8 C9 . . -177.8(2)
C12 N3 C8 C13 . . -177.72(18)
Fe1 N3 C8 C13 . . 2.9(2)
O9 Fe1 O9 Fe1 2_755 2_755 -0.25(9)
O5 Fe1 O9 Fe1 . 2_755 176.08(6)
O1 Fe1 O9 Fe1 . 2_755 -23.5(3)
N3 Fe1 O9 Fe1 . 2_755 97.25(7)
N5 Fe1 O9 Fe1 . 2_755 -95.32(7)
N3 C8 C9 C10 . . -1.1(4)
C13 C8 C9 C10 . . 178.1(2)
C8 C9 C10 C11 . . -0.8(4)
C9 C10 C11 C12 . . 2.2(4)
C9 C10 C11 C14 . . -176.1(2)
C8 N3 C12 C11 . . -0.1(3)
Fe1 N3 C12 C11 . . 179.16(15)
C10 C11 C12 N3 . . -1.7(3)
C14 C11 C12 N3 . . 176.5(2)
Fe1 O5 C13 O6 . . 175.8(2)
Fe1 O5 C13 C8 . . -4.7(3)
N3 C8 C13 O6 . . -179.6(2)
C9 C8 C13 O6 . . 1.1(4)
N3 C8 C13 O5 . . 0.9(3)
C9 C8 C13 O5 . . -178.4(2)
C10 C11 C14 O7 . . 18.1(4)
C12 C11 C14 O7 . . -160.1(2)
C10 C11 C14 O8 . . -162.0(2)
C12 C11 C14 O8 . . 19.8(3)
